data_7024179
loop_
_publ_author_name
'Nishinaga, Tohru'
'Aono, Tomoshi'
'Isomura, Eigo'
'Watanabe, Sayaka'
'Miyake, Yoshihiro'
'Miyazaki, Akira'
'Enoki, Toshiaki'
'Miyasaka, Hitoshi'
'Otani, Hiroyuki'
'Iyoda, Masahiko'

_publ_section_title
;
 Structural, electronic and magnetic properties of Cu(II) complexes of
 2-substituted tropones bearing a ferrocenyl group at 5-position.
;
_journal_issue 9
_journal_name_full 'Dalton transactions (Cambridge, England : 2003)'
_journal_page_first 2293
_journal_page_last 2300
_journal_paper_doi 10.1039/b912255a
_journal_volume 39
_journal_year 2010
_chemical_formula_sum 'C18 H16 Fe O2'
_chemical_formula_weight 320.16
_chemical_name_systematic
;
?
;
_space_group_IT_number 14
_symmetry_cell_setting monoclinic
_symmetry_space_group_name_Hall '-P 2yab'
_symmetry_space_group_name_H-M 'P 1 21/a 1'
_atom_sites_solution_hydrogens geom
_atom_sites_solution_primary direct
_atom_sites_solution_secondary difmap
_audit_creation_method SHELXL-97
_cell_angle_alpha 90.00
_cell_angle_beta 111.26(5)
_cell_angle_gamma 90.00
_cell_formula_units_Z 4
_cell_length_a 12.891(7)
_cell_length_b 8.762(5)
_cell_length_c 13.727(9)
_cell_measurement_temperature 213(2)
_cell_volume 1445.0(16)
_computing_structure_refinement 'SHELXL-97 (Sheldrick, 1997)'
_computing_structure_solution 'SHELXS-97 (Sheldrick, 1990)'
_diffrn_ambient_temperature 213(2)
_diffrn_measured_fraction_theta_full 1.000
_diffrn_measured_fraction_theta_max 1.000
_diffrn_measurement_device_type 'Rigaku AFC7R'
_diffrn_radiation_monochromator graphite
_diffrn_radiation_source 'fine-focus sealed tube'
_diffrn_radiation_type MoK\a
_diffrn_radiation_wavelength 0.71069
_diffrn_reflns_av_R_equivalents 0.0304
_diffrn_reflns_av_sigmaI/netI 0.0280
_diffrn_reflns_limit_h_max 0
_diffrn_reflns_limit_h_min -16
_diffrn_reflns_limit_k_max 11
_diffrn_reflns_limit_k_min 0
_diffrn_reflns_limit_l_max 17
_diffrn_reflns_limit_l_min -16
_diffrn_reflns_number 3482
_diffrn_reflns_theta_full 27.51
_diffrn_reflns_theta_max 27.51
_diffrn_reflns_theta_min 2.82
_exptl_absorpt_coefficient_mu 1.044
_exptl_absorpt_correction_T_max 0.8184
_exptl_absorpt_correction_T_min 0.6233
_exptl_absorpt_correction_type psi-scan
_exptl_absorpt_process_details '(North, Phillips & Mathews, 1968)'
_exptl_crystal_density_diffrn 1.472
_exptl_crystal_density_method 'not measured'
_exptl_crystal_description prism
_exptl_crystal_F_000 664
_exptl_crystal_size_max 0.50
_exptl_crystal_size_mid 0.40
_exptl_crystal_size_min 0.20
_refine_diff_density_max 1.930
_refine_diff_density_min -1.295
_refine_diff_density_rms 0.129
_refine_ls_extinction_method none
_refine_ls_goodness_of_fit_ref 1.514
_refine_ls_hydrogen_treatment constr
_refine_ls_matrix_type full
_refine_ls_number_parameters 191
_refine_ls_number_reflns 3331
_refine_ls_number_restraints 0
_refine_ls_restrained_S_all 1.514
_refine_ls_R_factor_all 0.0977
_refine_ls_R_factor_gt 0.0713
_refine_ls_shift/su_max 0.000
_refine_ls_shift/su_mean 0.000
_refine_ls_structure_factor_coef Fsqd
_refine_ls_weighting_details 'calc w=1/[\s^2^(Fo^2^)+(0.1000P)^2^+0.0000P] where P=(Fo^2^+2Fc^2^)/3'
_refine_ls_weighting_scheme calc
_refine_ls_wR_factor_gt 0.1973
_refine_ls_wR_factor_ref 0.2088
_reflns_number_gt 2428
_reflns_number_total 3331
_reflns_threshold_expression >2sigma(I)
_cod_data_source_file b912255a.txt
_cod_data_source_block 4
_cod_original_cell_volume 1445.0(15)
_cod_original_sg_symbol_H-M P21/a
_cod_database_code 7024179

loop_
_symmetry_equiv_pos_as_xyz
'x, y, z'
'-x+1/2, y+1/2, -z'
'-x, -y, -z'
'x-1/2, -y-1/2, z'

loop_
_atom_site_label
_atom_site_type_symbol
_atom_site_fract_x
_atom_site_fract_y
_atom_site_fract_z
_atom_site_U_iso_or_equiv
_atom_site_adp_type
_atom_site_occupancy
_atom_site_symmetry_multiplicity
_atom_site_calc_flag
_atom_site_refinement_flags
C1 C 0.6317(4) 0.5943(4) 0.3337(3) 0.0446(9) Uani 1 1 d .
C2 C 0.6875(3) 0.5096(4) 0.4324(3) 0.0397(8) Uani 1 1 d .
C3 C 0.7897(3) 0.4416(4) 0.4642(3) 0.0419(8) Uani 1 1 d .
H1 H 0.8111 0.3964 0.5307 0.050 Uiso 1 1 calc R
C4 C 0.8688(3) 0.4265(4) 0.4166(3) 0.0404(8) Uani 1 1 d .
H2 H 0.9326 0.3707 0.4557 0.048 Uiso 1 1 calc R
C5 C 0.8685(3) 0.4796(4) 0.3222(3) 0.0379(8) Uani 1 1 d .
C6 C 0.7807(3) 0.5709(4) 0.2521(3) 0.0422(8) Uani 1 1 d .
H3 H 0.7922 0.6025 0.1914 0.051 Uiso 1 1 calc R
C7 C 0.6842(4) 0.6188(4) 0.2593(3) 0.0441(9) Uani 1 1 d .
H4 H 0.6425 0.6818 0.2034 0.053 Uiso 1 1 calc R
C8 C 0.9624(3) 0.4432(4) 0.2890(3) 0.0410(8) Uani 1 1 d .
C9 C 1.0361(3) 0.3153(5) 0.3228(3) 0.0431(9) Uani 1 1 d .
H5 H 1.0333 0.2396 0.3704 0.052 Uiso 1 1 calc R
C10 C 1.1132(4) 0.3230(5) 0.2722(4) 0.0503(10) Uani 1 1 d .
H6 H 1.1709 0.2531 0.2800 0.060 Uiso 1 1 calc R
C11 C 1.0891(4) 0.4526(5) 0.2083(4) 0.0578(12) Uani 1 1 d .
H7 H 1.1282 0.4845 0.1659 0.069 Uiso 1 1 calc R
C12 C 0.9961(4) 0.5277(4) 0.2183(4) 0.0512(10) Uani 1 1 d .
H8 H 0.9629 0.6178 0.1839 0.061 Uiso 1 1 calc R
C13 C 0.7936(4) 0.2379(7) 0.0929(4) 0.0662(14) Uani 1 1 d .
H9 H 0.7327 0.2631 0.1120 0.079 Uiso 1 1 calc R
C14 C 0.8688(7) 0.1112(6) 0.1319(5) 0.093(2) Uani 1 1 d .
H10 H 0.8662 0.0391 0.1816 0.111 Uiso 1 1 calc R
C15 C 0.9448(6) 0.1149(8) 0.0834(5) 0.090(2) Uani 1 1 d .
H11 H 1.0023 0.0437 0.0934 0.108 Uiso 1 1 calc R
C16 C 0.9231(6) 0.2431(10) 0.0159(4) 0.088(2) Uani 1 1 d .
H12 H 0.9640 0.2745 -0.0251 0.106 Uiso 1 1 calc R
C17 C 0.8276(5) 0.3142(7) 0.0228(4) 0.0775(18) Uani 1 1 d .
H13 H 0.7926 0.4011 -0.0151 0.093 Uiso 1 1 calc R
Fe1 Fe 0.95517(5) 0.31106(6) 0.16464(4) 0.0403(2) Uani 1 1 d .
O1 O 0.5367(3) 0.6440(5) 0.3152(3) 0.0682(10) Uani 1 1 d .
O2 O 0.6215(2) 0.5063(3) 0.4886(2) 0.0476(7) Uani 1 1 d .
C18 C 0.6510(4) 0.4100(6) 0.5789(3) 0.0581(12) Uani 1 1 d .
H14 H 0.6630 0.3067 0.5598 0.087 Uiso 1 1 calc R
H15 H 0.5913 0.4102 0.6062 0.087 Uiso 1 1 calc R
H16 H 0.7187 0.4478 0.6320 0.087 Uiso 1 1 calc R

loop_
_atom_site_aniso_label
_atom_site_aniso_U_11
_atom_site_aniso_U_22
_atom_site_aniso_U_33
_atom_site_aniso_U_23
_atom_site_aniso_U_13
_atom_site_aniso_U_12
C1 0.056(2) 0.0314(18) 0.046(2) 0.0083(16) 0.0188(17) 0.0056(16)
C2 0.052(2) 0.0297(17) 0.0353(18) -0.0009(14) 0.0130(16) -0.0031(15)
C3 0.049(2) 0.041(2) 0.0299(17) 0.0012(15) 0.0069(15) -0.0016(16)
C4 0.0405(19) 0.0367(18) 0.0360(18) -0.0021(15) 0.0043(14) 0.0005(15)
C5 0.0438(19) 0.0270(16) 0.0377(18) -0.0077(14) 0.0086(15) 0.0008(14)
C6 0.056(2) 0.0361(18) 0.0340(18) 0.0016(16) 0.0154(16) 0.0051(17)
C7 0.056(2) 0.0351(19) 0.0384(19) 0.0082(15) 0.0135(17) 0.0111(17)
C8 0.047(2) 0.0310(17) 0.0407(19) -0.0091(15) 0.0110(15) -0.0037(15)
C9 0.047(2) 0.043(2) 0.0332(18) -0.0049(15) 0.0070(16) 0.0007(17)
C10 0.048(2) 0.043(2) 0.057(3) -0.0059(18) 0.0144(19) 0.0010(17)
C11 0.059(3) 0.044(2) 0.077(3) 0.006(2) 0.033(2) -0.003(2)
C12 0.064(3) 0.0260(17) 0.068(3) 0.0030(18) 0.029(2) -0.0012(17)
C13 0.063(3) 0.065(3) 0.056(3) -0.023(3) 0.004(2) -0.008(3)
C14 0.127(6) 0.042(3) 0.066(4) -0.016(3) -0.015(4) -0.017(3)
C15 0.100(5) 0.077(4) 0.059(3) -0.037(3) -0.009(3) 0.040(4)
C16 0.091(4) 0.136(6) 0.035(2) -0.012(3) 0.019(3) 0.031(4)
C17 0.083(4) 0.084(4) 0.044(3) -0.003(3) -0.004(3) 0.024(3)
Fe1 0.0557(4) 0.0306(3) 0.0314(3) -0.0008(2) 0.0118(2) 0.0068(2)
O1 0.064(2) 0.071(2) 0.080(2) 0.042(2) 0.0386(19) 0.0309(18)
O2 0.0566(17) 0.0477(16) 0.0423(15) 0.0087(13) 0.0224(13) 0.0069(13)
C18 0.058(3) 0.077(3) 0.037(2) 0.012(2) 0.0149(19) 0.003(2)

loop_
_atom_type_symbol
_atom_type_description
_atom_type_scat_dispersion_real
_atom_type_scat_dispersion_imag
_atom_type_scat_source
C C 0.0033 0.0016 'International Tables Vol C Tables 4.2.6.8 and 6.1.1.4'
H H 0.0000 0.0000 'International Tables Vol C Tables 4.2.6.8 and 6.1.1.4'
O O 0.0106 0.0060 'International Tables Vol C Tables 4.2.6.8 and 6.1.1.4'
Fe Fe 0.3463 0.8444 'International Tables Vol C Tables 4.2.6.8 and 6.1.1.4'

loop_
_geom_angle_atom_site_label_1
_geom_angle_atom_site_label_2
_geom_angle_atom_site_label_3
_geom_angle
O1 C1 C7 119.4(4)
O1 C1 C2 118.7(4)
C7 C1 C2 121.9(4)
O2 C2 C3 123.2(3)
O2 C2 C1 109.7(3)
C3 C2 C1 127.1(4)
C2 C3 C4 132.3(4)
C5 C4 C3 130.7(4)
C4 C5 C6 123.6(4)
C4 C5 C8 119.7(3)
C6 C5 C8 116.7(4)
C7 C6 C5 130.4(4)
C6 C7 C1 133.8(4)
C12 C8 C9 107.4(4)
C12 C8 C5 126.3(4)
C9 C8 C5 126.2(4)
C12 C8 Fe1 69.7(2)
C9 C8 Fe1 69.5(2)
C5 C8 Fe1 126.1(3)
C10 C9 C8 107.9(4)
C10 C9 Fe1 69.8(3)
C8 C9 Fe1 69.3(2)
C11 C10 C9 108.3(4)
C11 C10 Fe1 69.6(3)
C9 C10 Fe1 69.9(2)
C10 C11 C12 108.6(4)
C10 C11 Fe1 70.2(3)
C12 C11 Fe1 69.7(3)
C8 C12 C11 107.8(4)
C8 C12 Fe1 69.8(2)
C11 C12 Fe1 69.5(3)
C17 C13 C14 107.1(6)
C17 C13 Fe1 70.0(3)
C14 C13 Fe1 68.6(3)
C15 C14 C13 107.7(6)
C15 C14 Fe1 69.9(4)
C13 C14 Fe1 70.2(3)
C14 C15 C16 109.3(5)
C14 C15 Fe1 70.7(3)
C16 C15 Fe1 69.2(3)
C17 C16 C15 106.0(6)
C17 C16 Fe1 70.5(3)
C15 C16 Fe1 69.7(3)
C13 C17 C16 109.9(6)
C13 C17 Fe1 71.1(3)
C16 C17 Fe1 68.8(3)
C16 Fe1 C15 41.0(3)
C16 Fe1 C11 108.6(3)
C15 Fe1 C11 124.0(3)
C16 Fe1 C12 124.9(3)
C15 Fe1 C12 161.2(3)
C11 Fe1 C12 40.79(18)
C16 Fe1 C14 68.2(3)
C15 Fe1 C14 39.4(3)
C11 Fe1 C14 158.2(3)
C12 Fe1 C14 158.7(3)
C16 Fe1 C8 160.9(3)
C15 Fe1 C8 156.5(3)
C11 Fe1 C8 68.30(18)
C12 Fe1 C8 40.49(17)
C14 Fe1 C8 122.0(3)
C16 Fe1 C10 122.1(2)
C15 Fe1 C10 106.9(2)
C11 Fe1 C10 40.21(19)
C12 Fe1 C10 68.30(18)
C14 Fe1 C10 121.8(2)
C8 Fe1 C10 68.52(17)
C16 Fe1 C9 156.8(2)
C15 Fe1 C9 120.5(2)
C11 Fe1 C9 67.85(19)
C12 Fe1 C9 68.44(18)
C14 Fe1 C9 106.2(2)
C8 Fe1 C9 41.17(15)
C10 Fe1 C9 40.29(18)
C16 Fe1 C17 40.7(3)
C15 Fe1 C17 67.5(2)
C11 Fe1 C17 125.3(3)
C12 Fe1 C17 110.2(2)
C14 Fe1 C17 67.3(3)
C8 Fe1 C17 124.6(2)
C10 Fe1 C17 159.5(3)
C9 Fe1 C17 159.8(2)
C16 Fe1 C13 67.9(3)
C15 Fe1 C13 67.6(3)
C11 Fe1 C13 159.4(2)
C12 Fe1 C13 123.3(2)
C14 Fe1 C13 41.3(3)
C8 Fe1 C13 108.0(2)
C10 Fe1 C13 159.2(2)
C9 Fe1 C13 123.6(2)
C17 Fe1 C13 39.0(3)
C2 O2 C18 119.1(3)

loop_
_geom_bond_atom_site_label_1
_geom_bond_atom_site_label_2
_geom_bond_distance
C1 O1 1.236(5)
C1 C7 1.432(6)
C1 C2 1.483(5)
C2 O2 1.339(5)
C2 C3 1.365(6)
C3 C4 1.402(6)
C4 C5 1.375(6)
C5 C6 1.434(5)
C5 C8 1.475(6)
C6 C7 1.349(6)
C8 C12 1.409(6)
C8 C9 1.433(5)
C8 Fe1 2.037(4)
C9 C10 1.405(6)
C9 Fe1 2.040(4)
C10 C11 1.399(6)
C10 Fe1 2.039(5)
C11 C12 1.417(6)
C11 Fe1 2.032(5)
C12 Fe1 2.035(4)
C13 C17 1.367(9)
C13 C14 1.443(9)
C13 Fe1 2.057(5)
C14 C15 1.369(10)
C14 Fe1 2.036(6)
C15 C16 1.419(11)
C15 Fe1 2.026(5)
C16 C17 1.414(9)
C16 Fe1 2.020(5)
C17 Fe1 2.043(5)
O2 C18 1.433(5)
